data_7050562
loop_
_publ_author_name
'Grosshans, Philippe'
'Jouaiti, Abdelaziz'
'Hosseini, Mir Wais'
'Kyritsakas, Nathalie'

_publ_section_title
;
 Gradual increase in the dimensionality of cobalt and mercury
 coordination networks based on conformation of tetradentate tectons
;
_journal_issue 5
_journal_name_full 'New Journal of Chemistry'
_journal_page_first 793
_journal_paper_doi 10.1039/b301351k
_journal_volume 27
_journal_year 2003
_chemical_formula_moiety 'C33 H28 Cl12 Hg2 N4 O8'
_chemical_formula_sum 'C33 H28 Cl12 Hg2 N4 O8'
_chemical_formula_weight 1435.23
_space_group_IT_number 15
_symmetry_cell_setting monoclinic
_symmetry_space_group_name_Hall '-C 2yc'
_symmetry_space_group_name_H-M 'C 1 2/c 1'
_cell_angle_alpha 90
_cell_angle_beta 123.094(5)
_cell_angle_gamma 90
_cell_formula_units_Z 4
_cell_length_a 24.2740(6)
_cell_length_b 10.8173(3)
_cell_length_c 20.6707(6)
_cell_measurement_reflns_used 9574
_cell_measurement_temperature 173
_cell_measurement_theta_max 29.1
_cell_measurement_theta_min 1.4
_cell_volume 4547.2(3)
_computing_publication_material CIFGEN_IN_OpenMoleN_(_1997)
_computing_structure_refinement LSFM_OpenMoleN_(_1997)
_computing_structure_solution Direct_methods_(SIR,_Burla_et_al.,_1989)
_diffrn_ambient_temperature 173
_diffrn_measurement_details
;
9574 reflections were collected using program Collect
("Collect" Data collection software, Nonius B.V., 1998)
The conditions were as follow : crystal to detector distance =  36. mm.
Scan angle =  2.0 deg 1 scans of   60 sec per frame.
Data collection was divided into  1 set(s)
with the following starting angles and number of frames :

Set 1 Theta =    7.80 Omega =    0.00 Kappa =    0.00   90 frames
Friedel pairs were averaged. Internal R = 0.04
;
_diffrn_measurement_device_type KappaCCD
_diffrn_measurement_method '\p scans'
_diffrn_radiation_monochromator graphite
_diffrn_radiation_type Mo-K\a
_diffrn_radiation_wavelength 0.71073
_diffrn_reflns_av_R_equivalents 0.040
_diffrn_reflns_av_sigmaI/netI 0.333
_diffrn_reflns_limit_h_max 33
_diffrn_reflns_limit_h_min -33
_diffrn_reflns_limit_k_max 13
_diffrn_reflns_limit_k_min -14
_diffrn_reflns_limit_l_max 28
_diffrn_reflns_limit_l_min -28
_diffrn_reflns_number 9574
_diffrn_reflns_theta_max 29.15
_diffrn_reflns_theta_min 2.5
_diffrn_source xray_tube
_diffrn_standards_decay_% 0
_exptl_absorpt_coefficient_mu 7.501
_exptl_absorpt_correction_T_max 0.741
_exptl_absorpt_correction_T_min 0.496
_exptl_absorpt_correction_type refdelf_(Walker_&_Stuart,_1983)
_exptl_crystal_colour colorless
_exptl_crystal_density_diffrn 2.10
_exptl_crystal_density_method none
_exptl_crystal_description prism
_exptl_crystal_F_000 2728
_exptl_crystal_size_max 0.18
_exptl_crystal_size_mid 0.08
_exptl_crystal_size_min 0.04
_refine_diff_density_max 0.773
_refine_diff_density_min -0.189
_refine_ls_extinction_method none
_refine_ls_goodness_of_fit_all 1.961
_refine_ls_goodness_of_fit_ref 1.046
_refine_ls_hydrogen_treatment noref
_refine_ls_matrix_type full
_refine_ls_number_constraints 0
_refine_ls_number_parameters 267
_refine_ls_number_reflns 3397
_refine_ls_number_restraints 4
_refine_ls_R_factor_all 0.080
_refine_ls_R_factor_gt 0.038
_refine_ls_shift/esd_mean 0.000
_refine_ls_shift/su_max 0.005
_refine_ls_structure_factor_coef F
_refine_ls_weighting_scheme sigma
_refine_ls_wR_factor_all 0.195
_refine_ls_wR_factor_ref 0.053
_reflns_number_gt 3397
_reflns_number_total 6213
_reflns_threshold_expression >3.0\s(I)
_cod_data_source_file b301351k.txt
_cod_data_source_block st1190
_cod_original_cell_volume 4547.2(2)
_cod_database_code 7050562

loop_
_symmetry_equiv_pos_as_xyz
x,y,z
-x,+y,1/2-z
-x,-y,-z
+x,-y,1/2+z
1/2+x,1/2+y,+z
1/2-x,1/2+y,1/2-z
1/2-x,1/2-y,-z
1/2+x,1/2-y,1/2+z

loop_
_atom_site_aniso_label
_atom_site_aniso_U_11
_atom_site_aniso_U_22
_atom_site_aniso_U_33
_atom_site_aniso_U_12
_atom_site_aniso_U_13
_atom_site_aniso_U_23
_atom_site_aniso_type_symbol
HG 0.0360 0.0339(1) 0.0418(1) -0.0023(1) 0.01709(8) 0.0029(1) Hg
CL1 0.0444(8) 0.0438(8) 0.090(1) 0.0134(8) 0.0323(7) 0.026(1) Cl
CL2 0.0593(9) 0.0439(9) 0.0516(9) -0.0045(8) 0.0288(6) -0.0103(8) Cl
N1 0.031(2) 0.037(3) 0.042(3) 0.002(2) 0.015(2) -0.002(3) N
C1 0.041(4) 0.049(4) 0.044(4) 0.012(3) 0.008(3) -0.001(4) C
C2 0.035(3) 0.037(4) 0.059(5) 0.014(3) 0.001(3) -0.010(4) C
C3 0.030(3) 0.040(3) 0.031(3) 0.003(3) 0.010(2) -0.004(3) C
C4 0.030(3) 0.035(3) 0.043(3) 0.003(3) 0.015(2) -0.006(3) C
C5 0.040(3) 0.037(3) 0.051(4) -0.001(3) 0.019(3) -0.003(3) C
C6 0.035(3) 0.039(4) 0.043(4) -0.002(3) 0.010(3) -0.012(3) C
O1 0.046(3) 0.043(3) 0.106(4) 0.008(2) -0.001(3) -0.036(3) O
O2 0.023(2) 0.034(2) 0.038(2) 0.005(2) 0.011(1) -0.004(2) O
C7 0.031(3) 0.022(3) 0.039(3) -0.003(2) 0.013(2) -0.006(3) C
C8 0.022(3) 0.023(4) 0.025(4) 0.0000 0.006(3) 0.0000 C
C9 0.037(3) 0.029(3) 0.039(3) 0.007(3) 0.022(2) 0.004(3) C
O3 0.034(2) 0.036(2) 0.039(2) 0.003(2) 0.020(1) 0.007(2) O
C10 0.046(3) 0.040(4) 0.038(3) -0.001(3) 0.024(2) -0.005(3) C
O4 0.035(2) 0.108(4) 0.041(2) -0.010(3) 0.017(2) 0.012(3) O
C11 0.042(3) 0.035(3) 0.038(3) 0.002(3) 0.025(2) 0.005(3) C
C12 0.036(3) 0.081(5) 0.035(3) -0.024(3) 0.017(2) -0.005(4) C
C13 0.046(3) 0.089(6) 0.032(3) -0.009(4) 0.020(2) -0.002(4) C
N2 0.048(3) 0.039(3) 0.052(3) 0.000(2) 0.029(2) 0.011(3) N
C14 0.041(3) 0.054(4) 0.082(4) -0.002(3) 0.029(3) 0.032(4) C
C15 0.041(3) 0.078(5) 0.047(3) 0.013(4) 0.020(2) 0.038(4) C
C16 0.287(6) 0.145(7) 0.60(1) 0.170(5) 0.381(5) 0.243(7) C
CL3 0.297(2) 0.164(3) 0.607(3) 0.124(2) 0.371(2) 0.225(2) Cl
CL4 0.096(1) 0.091(2) 0.095(1) -0.021(1) 0.058(1) -0.013(1) Cl
C17 0.061(4) 0.21(1) 0.167(8) 0.015(7) 0.070(4) 0.069(9) C
CL5 0.064(1) 0.539(9) 0.069(2) -0.032(3) 0.036(1) 0.007(4) Cl
CL6 0.0463(9) 0.135(2) 0.072(1) -0.009(1) 0.0322(7) 0.008(2) Cl

loop_
_atom_site_label
_atom_site_fract_x
_atom_site_fract_y
_atom_site_fract_z
_atom_site_U_iso_or_equiv
_atom_site_occupancy
_atom_site_thermal_displace_type
_atom_site_calc_flag
_atom_site_calc_attached_atom
_atom_site_type_symbol
HG 1.44685(1) 0.60036(2) 0.64409(1) 0.0371 1.000 Uani ? ? Hg
CL1 1.52027(8) 0.4427(2) 0.6630(1) 0.0558(9) 1.000 Uani ? ? Cl
CL2 1.39583(9) 0.7364(2) 0.6834(1) 0.0512(9) 1.000 Uani ? ? Cl
N1 1.3479(2) 0.5159(5) 0.5285(3) 0.036(3) 1.000 Uani ? ? N
C1 1.3496(3) 0.3980(7) 0.5112(5) 0.045(4) 1.000 Uani ? ? C
C2 1.2932(3) 0.3347(6) 0.4568(5) 0.042(4) 1.000 Uani ? ? C
C3 1.2342(3) 0.3952(6) 0.4182(4) 0.033(3) 1.000 Uani ? ? C
C4 1.2322(3) 0.5181(6) 0.4347(4) 0.035(3) 1.000 Uani ? ? C
C5 1.2885(3) 0.5730(6) 0.4903(4) 0.042(3) 1.000 Uani ? ? C
C6 1.1740(3) 0.3241(6) 0.3608(4) 0.039(3) 1.000 Uani ? ? C
O1 1.1758(2) 0.2155(5) 0.3466(4) 0.059(3) 1.000 Uani ? ? O
O2 1.1187(2) 0.3893(4) 0.3305(2) 0.031(2) 1.000 Uani ? ? O
C7 1.0594(3) 0.3185(5) 0.2876(4) 0.030(3) 1.000 Uani ? ? C
C8 1.0000 0.4047(7) 0.2500 0.023(4) 0.500 Uani ? ? C
C9 0.9987(3) 0.4910(6) 0.3078(4) 0.035(3) 1.000 Uani ? ? C
O3 0.9837(2) 0.4269(4) 0.3580(2) 0.036(2) 1.000 Uani ? ? O
C10 1.0322(3) 0.3976(6) 0.4284(4) 0.041(3) 1.000 Uani ? ? C
O4 1.0901(2) 0.4161(6) 0.4533(3) 0.054(3) 1.000 Uani ? ? O
C11 1.0102(3) 0.3405(6) 0.4755(3) 0.038(3) 1.000 Uani ? ? C
C12 1.0555(3) 0.3118(8) 0.5512(4) 0.047(4) 1.000 Uani ? ? C
C13 1.0352(3) 0.2576(9) 0.5944(4) 0.051(4) 1.000 Uani ? ? C
N2 0.9729(3) 0.2298(5) 0.5675(3) 0.046(3) 1.000 Uani ? ? N
C14 0.9291(3) 0.2602(7) 0.4940(5) 0.057(4) 1.000 Uani ? ? C
C15 0.9452(3) 0.3144(8) 0.4460(4) 0.053(4) 1.000 Uani ? ? C
C16 1.2852(5) 0.455(1) 0.2105(9) 0.291(8) 1.000 Uani ? ? C
CL3 1.2805(2) 0.3023(4) 0.2286(3) 0.309(3) 1.000 Uani ? ? Cl
CL4 1.2184(1) 0.4712(3) 0.0993(2) 0.094(1) 1.000 Uani ? ? Cl
C17 1.2618(4) 0.538(2) 0.2299(7) 0.128(8) 1.000 Uani ? ? C
CL5 1.3320(1) 0.5315(7) 0.3387(2) 0.134(3) 1.000 Uani ? ? Cl
CL6 1.1874(1) 0.5092(3) 0.2258(1) 0.077(1) 1.000 Uani ? ? Cl
H1 1.3906 0.3559 0.5369 0.0682 1.000 Uiso calc C1 H
H2 1.2956 0.2500 0.4464 0.0733 1.000 Uiso calc C2 H
H3 1.1921 0.5631 0.4075 0.0499 1.000 Uiso calc C4 H
H4 1.2863 0.6563 0.5034 0.0592 1.000 Uiso calc C5 H
H5 1.0566 0.2634 0.3215 0.0440 1.000 Uiso calc C7 H
H6 1.0598 0.2726 0.2487 0.0440 1.000 Uiso calc C7 H
H7 0.9662 0.5526 0.2799 0.0443 1.000 Uiso calc C9 H
H8 1.0406 0.5290 0.3387 0.0443 1.000 Uiso calc C9 H
H9 1.1007 0.3294 0.5735 0.0678 1.000 Uiso calc C12 H
H10 1.0675 0.2387 0.6468 0.0737 1.000 Uiso calc C13 H
H11 0.8840 0.2437 0.4735 0.0800 1.000 Uiso calc C14 H
H12 0.9123 0.3330 0.3938 0.0746 1.000 Uiso calc C15 H
H13 1.3312 0.4675 0.2355 0.3509 1.000 Uiso calc C16 H
H14 1.2506 0.6088 0.1982 0.1823 1.000 Uiso calc C17 H

loop_
_atom_type_symbol
_atom_type_description
_atom_type_scat_dispersion_real
_atom_type_scat_dispersion_imag
_atom_type_scat_source
C ? 0.002 0.002 International_Tables_Vol_IV_Table_2.3.1
H ? 0.000 0.000 International_Tables_Vol_IV_Table_2.3.1
Cl ? 0.132 0.159 International_Tables_Vol_IV_Table_2.3.1
Hg ? -3.084 9.223 International_Tables_Vol_IV_Table_2.3.1
N ? 0.004 0.003 International_Tables_Vol_IV_Table_2.3.1
O ? 0.008 0.006 International_Tables_Vol_IV_Table_2.3.1

loop_
_geom_angle_atom_site_label_1
_geom_angle_atom_site_label_2
_geom_angle_atom_site_label_3
_geom_angle
_geom_angle_site_symmetry_1
_geom_angle_site_symmetry_2
_geom_angle_site_symmetry_3
_geom_angle_publ_flag
CL1 HG CL2 154.27(6) . . . ?
CL1 HG N1 98.18(14) . . . ?
CL1 HG N2 94.78 . . 5_555 ?
CL2 HG N1 98.62(14) . . . ?
CL2 HG N2 103.80(14) . . 5_555 ?
N1 HG N2 92.52 . . 5_555 ?
C1 N1 C5 117.3(6) . . . ?
N1 C1 C2 122.0(7) . . . ?
C1 C2 C3 119.4(7) . . . ?
C2 C3 C4 119.0(7) . . . ?
C2 C3 C6 118.4(7) . . . ?
C4 C3 C6 122.6(7) . . . ?
C3 C4 C5 118.5(7) . . . ?
N1 C5 C4 123.7(7) . . . ?
C3 C6 O1 122.6(7) . . . ?
C3 C6 O2 113.4(6) . . . ?
O1 C6 O2 123.9(7) . . . ?
C6 O2 C7 115.0(5) . . . ?
O2 C7 C8 109.9(5) . . . ?
C7 C8 C7 104.7(7) . . 2_755 ?
C7 C8 C9 113.0(4) . . . ?
C7 C8 C9 110.8(4) . . 2_755 ?
C7 C8 C9 110.8(4) 2_755 . . ?
C7 C8 C9 113.0(4) 2_755 . 2_755 ?
C9 C8 C9 104.8(7) . . 2_755 ?
C8 C9 O3 112.8(5) . . . ?
C9 O3 C10 118.9(6) . . . ?
O3 C10 O4 123.8(8) . . . ?
O3 C10 C11 113.7(7) . . . ?
O4 C10 C11 122.5(8) . . . ?
C10 C11 C12 119.6(7) . . . ?
C10 C11 C15 122.2(7) . . . ?
C12 C11 C15 118.2(7) . . . ?
C11 C12 C13 119.5(7) . . . ?
C12 C13 N2 123.9(8) . . . ?
C13 N2 C14 115.9(7) . . . ?
N2 C14 C15 124.1(7) . . . ?
C11 C15 C14 118.3(7) . . . ?
CL3 C16 CL4 103(1) . . . ?
CL3 C16 C17 121(1) . . . ?
CL4 C16 C17 94(1) . . . ?
C16 C17 CL5 94(1) . . . ?
C16 C17 CL6 119(1) . . . ?
CL5 C17 CL6 105.9(8) . . . ?

loop_
_geom_bond_atom_site_label_1
_geom_bond_atom_site_label_2
_geom_bond_distance
_geom_bond_site_symmetry_1
_geom_bond_site_symmetry_2
_geom_bond_publ_flag
HG CL1 2.340(2) . . ?
HG CL2 2.336(2) . . ?
HG N1 2.459(5) . . ?
HG N2 2.441(6) . 5_555 ?
N1 C1 1.330(9) . . ?
N1 C5 1.358(9) . . ?
C1 C2 1.39(1) . . ?
C2 C3 1.37(1) . . ?
C3 C4 1.38(1) . . ?
C3 C6 1.50(1) . . ?
C4 C5 1.35(1) . . ?
C6 O1 1.218(9) . . ?
C6 O2 1.332(8) . . ?
O2 C7 1.432(8) . . ?
C7 C8 1.525(8) . . ?
C7 C8 1.525(8) . 2_755 ?
C8 C9 1.530(9) . . ?
C8 C9 1.530(9) . 2_755 ?
C9 O3 1.450(9) . . ?
O3 C10 1.317(9) . . ?
C10 O4 1.220(9) . . ?
C10 C11 1.48(1) . . ?
C11 C12 1.37(1) . . ?
C11 C15 1.37(1) . . ?
C12 C13 1.36(1) . . ?
C13 N2 1.33(1) . . ?
N2 C14 1.33(1) . . ?
C14 C15 1.38(1) . . ?
C16 CL3 1.71(2) . . ?
C16 CL4 1.97(3) . . ?
C16 C17 1.23(3) . . ?
C17 CL5 1.94(2) . . ?
C17 CL6 1.79(1) . . ?

loop_
_geom_contact_atom_site_label_1
_geom_contact_atom_site_label_2
_geom_contact_distance
_geom_contact_site_symmetry_1
_geom_contact_site_symmetry_2
_geom_contact_publ_flag
? ? ? ? ? ?
